data_7221135
loop_
_publ_author_name
'Yan, Feng'
'Zhuang, Xiao-Mei'
'Lu, Tong-Bu'

_publ_section_title
;
 Synthesis and structures of dinuclear cryptates with Zn(ii), Cd(ii) and
 Hg(ii): tuning the cascade binding mode with metal ions
;
_journal_issue 30
_journal_name_full CrystEngComm
_journal_page_first 5832
_journal_paper_doi 10.1039/C5CE00817D
_journal_volume 17
_journal_year 2015
_chemical_formula_moiety '(C36 H54 Br Cd2 N8), (Br4 Cd), (Br), 1.5(H2 O) '
_chemical_formula_sum 'C36 H57 Br6 Cd3 N8 O1.5'
_chemical_formula_weight 1442.56
_space_group_IT_number 14
_symmetry_cell_setting monoclinic
_symmetry_space_group_name_Hall '-P 2yn'
_symmetry_space_group_name_H-M 'P 1 21/n 1'
_atom_sites_solution_hydrogens geom
_atom_sites_solution_primary direct
_atom_sites_solution_secondary difmap
_audit_creation_method SHELXL-97
_audit_update_record
;
2015-06-09 deposited with the CCDC.
2015-06-22 downloaded from the CCDC.
;
_cell_angle_alpha 90.00
_cell_angle_beta 93.2200(10)
_cell_angle_gamma 90.00
_cell_formula_units_Z 4
_cell_length_a 9.67100(10)
_cell_length_b 33.8375(4)
_cell_length_c 14.2619(2)
_cell_measurement_temperature 150.00(10)
_cell_volume 4659.73(10)
_computing_cell_refinement 'CrysAlisPro (Oxford Diffraction Ltd.)'
_computing_data_collection 'CrysAlisPro (Oxford Diffraction Ltd.)'
_computing_data_reduction 'CrysAlisPro (Oxford Diffraction Ltd.)'
_computing_molecular_graphics 'Bruker SHELXTL'
_computing_publication_material 'Bruker SHELXTL'
_computing_structure_refinement 'SHELXL-97 (Sheldrick, 1997)'
_computing_structure_solution 'SHELXS-97 (Sheldrick, 1990)'
_diffrn_ambient_temperature 150.00(10)
_diffrn_measured_fraction_theta_full 0.992
_diffrn_measured_fraction_theta_max 0.992
_diffrn_measurement_device_type 'Oxford Gemini S Ultra'
_diffrn_measurement_method '\w and \p scan'
_diffrn_radiation_monochromator graphite
_diffrn_radiation_source 'fine-focus sealed tube'
_diffrn_radiation_type CuK\a
_diffrn_radiation_wavelength 1.54178
_diffrn_reflns_av_R_equivalents 0.0480
_diffrn_reflns_av_sigmaI/netI 0.0451
_diffrn_reflns_limit_h_max 6
_diffrn_reflns_limit_h_min -11
_diffrn_reflns_limit_k_max 38
_diffrn_reflns_limit_k_min -38
_diffrn_reflns_limit_l_max 15
_diffrn_reflns_limit_l_min -16
_diffrn_reflns_number 25527
_diffrn_reflns_theta_full 62.50
_diffrn_reflns_theta_max 62.50
_diffrn_reflns_theta_min 2.61
_exptl_absorpt_coefficient_mu 17.204
_exptl_absorpt_correction_T_max 0.423
_exptl_absorpt_correction_T_min 0.224
_exptl_absorpt_correction_type multi-scan
_exptl_absorpt_process_details
;
CrysAlis RED, Oxford Diffraction Ltd.,
Version 1.171.31.7 (release 18-10-2006 CrysAlis171 .NET)
(compiled Oct 18 2006,16:28:17)
Empirical absorption correction using spherical harmonics,
implemented in SCALE3 ABSPACK scaling algorithm.
;
_exptl_crystal_colour colourless
_exptl_crystal_density_diffrn 2.056
_exptl_crystal_density_method 'not measured'
_exptl_crystal_description plate
_exptl_crystal_F_000 2780
_exptl_crystal_size_max 0.1
_exptl_crystal_size_mid 0.1
_exptl_crystal_size_min 0.05
_refine_diff_density_max 1.213
_refine_diff_density_min -1.696
_refine_diff_density_rms 0.150
_refine_ls_extinction_method none
_refine_ls_goodness_of_fit_ref 1.147
_refine_ls_hydrogen_treatment constr
_refine_ls_matrix_type full
_refine_ls_number_parameters 514
_refine_ls_number_reflns 7372
_refine_ls_number_restraints 24
_refine_ls_restrained_S_all 1.146
_refine_ls_R_factor_all 0.0467
_refine_ls_R_factor_gt 0.0413
_refine_ls_shift/su_max 0.007
_refine_ls_shift/su_mean 0.001
_refine_ls_structure_factor_coef Fsqd
_refine_ls_weighting_details 'calc w=1/[\s^2^(Fo^2^)+(0.0385P)^2^+17.9703P] where P=(Fo^2^+2Fc^2^)/3'
_refine_ls_weighting_scheme calc
_refine_ls_wR_factor_gt 0.0976
_refine_ls_wR_factor_ref 0.1003
_reflns_number_gt 6666
_reflns_number_total 7372
_reflns_threshold_expression >2sigma(I)
_cod_data_source_file c5ce00817d2.cif
_cod_data_source_block 6
_cod_depositor_comments 'Adding full bibliography for 7221133--7221140.cif.'
_cod_original_sg_symbol_H-M 'P 21/n'
_cod_original_formula_sum 'C36 H57 Br6 Cd3 N8 O1.50'
_cod_database_code 7221135

loop_
_symmetry_equiv_pos_as_xyz
'x, y, z'
'-x+1/2, y+1/2, -z+1/2'
'-x, -y, -z'
'x-1/2, -y-1/2, z-1/2'

loop_
_atom_site_label
_atom_site_type_symbol
_atom_site_fract_x
_atom_site_fract_y
_atom_site_fract_z
_atom_site_U_iso_or_equiv
_atom_site_adp_type
_atom_site_occupancy
_atom_site_symmetry_multiplicity
_atom_site_calc_flag
_atom_site_refinement_flags
_atom_site_disorder_assembly
_atom_site_disorder_group
Br1 Br 0.18966(8) 0.12451(2) 0.89887(5) 0.03110(18) Uani 1 1 d . . .
Br2 Br 0.45229(7) 0.227222(19) 0.48564(5) 0.02490(16) Uani 1 1 d . . .
Br3 Br 0.80633(7) 0.18933(2) 0.65788(5) 0.02838(17) Uani 1 1 d . . .
Br4 Br 0.79184(8) 0.16258(2) 0.37038(5) 0.03327(19) Uani 1 1 d . . .
Br5 Br 0.51600(8) 0.11046(2) 0.56135(8) 0.0508(3) Uani 1 1 d . . .
C1 C 0.2062(7) 0.1939(2) 1.2645(5) 0.0252(15) Uani 1 1 d . . .
H1A H 0.2383 0.2131 1.3133 0.030 Uiso 1 1 calc R . .
H1B H 0.1397 0.1758 1.2927 0.030 Uiso 1 1 calc R . .
C2 C 0.1328(8) 0.2160(2) 1.1827(5) 0.0310(16) Uani 1 1 d . . .
H2A H 0.0547 0.2314 1.2060 0.037 Uiso 1 1 calc R . .
H2B H 0.1982 0.2348 1.1558 0.037 Uiso 1 1 calc R . .
C3 C 0.3537(8) 0.1363(2) 1.2951(5) 0.0274(15) Uani 1 1 d . . .
H3A H 0.3461 0.1440 1.3616 0.033 Uiso 1 1 calc R . .
H3B H 0.4495 0.1270 1.2875 0.033 Uiso 1 1 calc R . .
C4 C 0.2537(8) 0.1032(2) 1.2713(5) 0.0319(17) Uani 1 1 d . . .
H4A H 0.2743 0.0806 1.3140 0.038 Uiso 1 1 calc R . .
H4B H 0.1582 0.1122 1.2811 0.038 Uiso 1 1 calc R . .
C5 C 0.4502(7) 0.1960(2) 1.2264(5) 0.0257(15) Uani 1 1 d . . .
H5A H 0.5000 0.1984 1.2887 0.031 Uiso 1 1 calc R . .
H5B H 0.4214 0.2229 1.2055 0.031 Uiso 1 1 calc R . .
C6 C 0.5468(7) 0.1785(2) 1.1567(5) 0.0280(15) Uani 1 1 d . . .
H6A H 0.6320 0.1947 1.1560 0.034 Uiso 1 1 calc R . .
H6B H 0.5737 0.1515 1.1768 0.034 Uiso 1 1 calc R . .
C7 C -0.0889(7) 0.0771(2) 0.5532(5) 0.0258(15) Uani 1 1 d . . .
H7A H -0.1197 0.0606 0.4986 0.031 Uiso 1 1 calc R . .
H7B H -0.1205 0.1045 0.5407 0.031 Uiso 1 1 calc R . .
C8 C -0.1536(7) 0.0618(2) 0.6399(5) 0.0254(15) Uani 1 1 d . . .
H8A H -0.2556 0.0613 0.6292 0.031 Uiso 1 1 calc R . .
H8B H -0.1219 0.0344 0.6528 0.031 Uiso 1 1 calc R . .
C9 C 0.1198(7) 0.03600(18) 0.5554(5) 0.0259(15) Uani 1 1 d . . .
H9A H 0.1309 0.0302 0.4882 0.031 Uiso 1 1 calc R . .
H9B H 0.0526 0.0168 0.5789 0.031 Uiso 1 1 calc R . .
C10 C 0.2579(7) 0.03063(19) 0.6092(5) 0.0250(15) Uani 1 1 d . . .
H10A H 0.2890 0.0029 0.6030 0.030 Uiso 1 1 calc R . .
H10B H 0.3277 0.0480 0.5821 0.030 Uiso 1 1 calc R . .
C11 C 0.1268(8) 0.10355(19) 0.4979(5) 0.0272(15) Uani 1 1 d . . .
H11A H 0.0765 0.1013 0.4358 0.033 Uiso 1 1 calc R . .
H11B H 0.2243 0.0958 0.4906 0.033 Uiso 1 1 calc R . .
C12 C 0.1217(7) 0.14637(19) 0.5317(5) 0.0243(15) Uani 1 1 d . . .
H12A H 0.1642 0.1638 0.4855 0.029 Uiso 1 1 calc R . .
H12B H 0.0239 0.1545 0.5361 0.029 Uiso 1 1 calc R . .
C13 C -0.0570(7) 0.1715(2) 1.1293(5) 0.0320(17) Uani 1 1 d . . .
H13A H -0.1241 0.1931 1.1376 0.038 Uiso 1 1 calc R . .
H13B H -0.0482 0.1561 1.1884 0.038 Uiso 1 1 calc R . .
C14 C -0.1086(7) 0.1450(2) 1.0495(5) 0.0266(15) Uani 1 1 d . . .
C15 C -0.0920(7) 0.1036(2) 1.0575(6) 0.0341(18) Uani 1 1 d . . .
H15 H -0.0639 0.0921 1.1163 0.041 Uiso 1 1 calc R . .
C16 C -0.1167(8) 0.0802(2) 0.9798(6) 0.0329(17) Uani 1 1 d . . .
H16 H -0.1042 0.0524 0.9858 0.039 Uiso 1 1 calc R . .
C17 C -0.1596(7) 0.09574(19) 0.8923(5) 0.0251(15) Uani 1 1 d . . .
C18 C -0.1857(7) 0.1363(2) 0.8881(5) 0.0260(15) Uani 1 1 d . . .
H18 H -0.2234 0.1475 0.8311 0.031 Uiso 1 1 calc R . .
C19 C -0.1578(7) 0.1608(2) 0.9655(5) 0.0275(16) Uani 1 1 d . . .
H19 H -0.1729 0.1885 0.9601 0.033 Uiso 1 1 calc R . .
C20 C -0.1759(8) 0.0703(2) 0.8074(6) 0.0335(18) Uani 1 1 d . . .
H20A H -0.2758 0.0655 0.7930 0.040 Uiso 1 1 calc R . .
H20B H -0.1316 0.0444 0.8216 0.040 Uiso 1 1 calc R . .
C21 C 0.3768(8) 0.0606(2) 1.1620(6) 0.0342(17) Uani 1 1 d . . .
H21A H 0.3579 0.0363 1.1975 0.041 Uiso 1 1 calc R . .
H21B H 0.4654 0.0720 1.1876 0.041 Uiso 1 1 calc R . .
C22 C 0.3868(8) 0.0511(2) 1.0601(6) 0.0315(17) Uani 1 1 d . . .
C23 C 0.4854(7) 0.0694(2) 1.0077(6) 0.0337(17) Uani 1 1 d . . .
H23 H 0.5542 0.0858 1.0379 0.040 Uiso 1 1 calc R . .
C24 C 0.4833(7) 0.0639(2) 0.9107(6) 0.0375(19) Uani 1 1 d . . .
H24 H 0.5492 0.0772 0.8752 0.045 Uiso 1 1 calc R . .
C25 C 0.3869(7) 0.0392(2) 0.8653(5) 0.0278(16) Uani 1 1 d . . .
C26 C 0.2942(9) 0.0195(2) 0.9192(6) 0.0379(19) Uani 1 1 d . . .
H26 H 0.2305 0.0013 0.8900 0.045 Uiso 1 1 calc R . .
C27 C 0.2931(9) 0.0258(2) 1.0143(6) 0.0394(19) Uani 1 1 d . . .
H27 H 0.2265 0.0126 1.0494 0.047 Uiso 1 1 calc R . .
C28 C 0.3868(7) 0.0340(2) 0.7593(5) 0.0313(16) Uani 1 1 d . . .
H28A H 0.4532 0.0529 0.7339 0.038 Uiso 1 1 calc R . .
H28B H 0.4190 0.0070 0.7453 0.038 Uiso 1 1 calc R . .
C29 C 0.4853(7) 0.21641(19) 1.0131(5) 0.0266(15) Uani 1 1 d . . .
H29A H 0.4391 0.2366 1.0508 0.032 Uiso 1 1 calc R . .
H29B H 0.5831 0.2244 1.0085 0.032 Uiso 1 1 calc R . .
C30 C 0.4156(7) 0.21450(18) 0.9168(5) 0.0234(14) Uani 1 1 d . . .
C31 C 0.2786(7) 0.22636(19) 0.9023(5) 0.0274(16) Uani 1 1 d . . .
H31 H 0.2338 0.2391 0.9517 0.033 Uiso 1 1 calc R . .
C32 C 0.2065(7) 0.22004(19) 0.8175(5) 0.0261(15) Uani 1 1 d . . .
H32 H 0.1123 0.2279 0.8094 0.031 Uiso 1 1 calc R . .
C33 C 0.2709(7) 0.20219(17) 0.7435(5) 0.0222(14) Uani 1 1 d . . .
C34 C 0.4108(7) 0.1921(2) 0.7564(5) 0.0282(16) Uani 1 1 d . . .
H34 H 0.4580 0.1811 0.7059 0.034 Uiso 1 1 calc R . .
C35 C 0.4812(7) 0.1982(2) 0.8430(5) 0.0261(15) Uani 1 1 d . . .
H35 H 0.5761 0.1911 0.8512 0.031 Uiso 1 1 calc R . .
C36 C 0.1913(7) 0.19342(18) 0.6535(5) 0.0236(14) Uani 1 1 d . . .
H36A H 0.2283 0.2098 0.6033 0.028 Uiso 1 1 calc R . .
H36B H 0.0934 0.2011 0.6597 0.028 Uiso 1 1 calc R . .
Cd1 Cd 0.26134(5) 0.145827(13) 1.07770(3) 0.02032(12) Uani 1 1 d . . .
Cd2 Cd 0.12500(4) 0.099470(12) 0.72218(3) 0.01921(12) Uani 1 1 d . . .
Cd3 Cd 0.64264(5) 0.173798(13) 0.51158(3) 0.02441(13) Uani 1 1 d . . .
N1 N 0.3258(6) 0.17095(15) 1.2345(4) 0.0222(12) Uani 1 1 d . . .
N2 N 0.0796(5) 0.18825(16) 1.1084(4) 0.0229(12) Uani 1 1 d . . .
H2 H 0.0641 0.2034 1.0545 0.028 Uiso 1 1 calc R . .
N3 N 0.2622(6) 0.08976(16) 1.1719(4) 0.0284(13) Uani 1 1 d . . .
H3 H 0.1801 0.0764 1.1562 0.034 Uiso 1 1 calc R . .
N4 N 0.4796(6) 0.17710(16) 1.0612(4) 0.0221(12) Uani 1 1 d . . .
H4 H 0.5318 0.1598 1.0269 0.027 Uiso 1 1 calc R . .
N5 N 0.0642(6) 0.07637(15) 0.5646(4) 0.0230(12) Uani 1 1 d . . .
N6 N -0.1150(6) 0.08734(15) 0.7228(4) 0.0234(12) Uani 1 1 d . . .
H6 H -0.1586 0.1115 0.7117 0.028 Uiso 1 1 calc R . .
N7 N 0.2477(6) 0.04032(15) 0.7110(4) 0.0223(12) Uani 1 1 d . . .
H7 H 0.1910 0.0209 0.7345 0.027 Uiso 1 1 calc R . .
N8 N 0.1963(5) 0.15113(15) 0.6249(4) 0.0201(11) Uani 1 1 d . . .
H8 H 0.2888 0.1460 0.6150 0.024 Uiso 1 1 calc R . .
Br6 Br 0.99690(8) 0.03046(2) 0.24438(6) 0.0383(2) Uani 1 1 d . . .
O1WA O 0.6958(17) 0.0795(5) 0.2585(11) 0.052(4) Uani 0.50 1 d PU A 1
O2WA O 0.506(3) 0.0469(9) 0.401(2) 0.094(9) Uani 0.30 1 d PU B 1
O1WB O 0.691(2) 0.0688(5) 0.2982(14) 0.064(5) Uani 0.50 1 d PU C 2
O2WB O 0.430(6) 0.0128(17) 0.425(4) 0.119(18) Uani 0.20 1 d PU D 2

loop_
_atom_site_aniso_label
_atom_site_aniso_U_11
_atom_site_aniso_U_22
_atom_site_aniso_U_33
_atom_site_aniso_U_23
_atom_site_aniso_U_13
_atom_site_aniso_U_12
Br1 0.0370(4) 0.0284(4) 0.0286(4) -0.0006(3) 0.0079(3) -0.0011(3)
Br2 0.0247(4) 0.0241(3) 0.0262(4) 0.0001(3) 0.0042(3) -0.0006(3)
Br3 0.0306(4) 0.0268(3) 0.0278(4) 0.0010(3) 0.0025(3) 0.0024(3)
Br4 0.0394(4) 0.0382(4) 0.0232(4) 0.0034(3) 0.0108(3) 0.0077(3)
Br5 0.0290(4) 0.0286(4) 0.0965(8) 0.0226(5) 0.0184(4) -0.0014(3)
C1 0.028(4) 0.030(4) 0.018(4) -0.009(3) 0.009(3) 0.000(3)
C2 0.034(4) 0.028(4) 0.032(4) -0.003(3) 0.004(3) -0.002(3)
C3 0.036(4) 0.027(3) 0.020(4) 0.002(3) 0.005(3) -0.001(3)
C4 0.049(5) 0.028(4) 0.019(4) 0.001(3) 0.009(3) -0.006(3)
C5 0.026(4) 0.027(3) 0.024(4) 0.000(3) 0.002(3) -0.006(3)
C6 0.024(4) 0.034(4) 0.027(4) 0.002(3) 0.001(3) -0.003(3)
C7 0.034(4) 0.025(3) 0.019(4) -0.001(3) 0.004(3) 0.001(3)
C8 0.022(3) 0.025(3) 0.030(4) -0.001(3) 0.003(3) -0.004(3)
C9 0.037(4) 0.017(3) 0.024(4) -0.008(3) 0.002(3) -0.003(3)
C10 0.028(4) 0.021(3) 0.027(4) -0.001(3) 0.010(3) -0.002(3)
C11 0.039(4) 0.022(3) 0.021(4) 0.001(3) 0.006(3) -0.004(3)
C12 0.036(4) 0.023(3) 0.015(3) 0.004(3) 0.005(3) -0.002(3)
C13 0.024(4) 0.052(5) 0.021(4) -0.002(3) 0.007(3) -0.006(3)
C14 0.020(3) 0.032(4) 0.028(4) 0.005(3) 0.006(3) -0.008(3)
C15 0.027(4) 0.045(4) 0.031(4) 0.014(4) 0.003(3) -0.010(3)
C16 0.039(4) 0.024(3) 0.037(5) 0.012(3) 0.010(3) -0.007(3)
C17 0.019(3) 0.026(3) 0.031(4) 0.000(3) 0.008(3) -0.005(3)
C18 0.028(4) 0.029(4) 0.021(4) 0.000(3) 0.001(3) 0.006(3)
C19 0.033(4) 0.026(3) 0.024(4) 0.000(3) 0.010(3) 0.007(3)
C20 0.034(4) 0.030(4) 0.040(5) -0.003(3) 0.024(3) -0.011(3)
C21 0.039(4) 0.024(4) 0.038(5) 0.002(3) -0.009(3) 0.007(3)
C22 0.039(4) 0.019(3) 0.036(4) 0.002(3) -0.006(3) 0.015(3)
C23 0.023(4) 0.037(4) 0.041(5) -0.012(4) -0.005(3) 0.006(3)
C24 0.022(4) 0.052(5) 0.040(5) -0.016(4) 0.015(3) 0.006(3)
C25 0.034(4) 0.023(3) 0.025(4) -0.003(3) -0.004(3) 0.008(3)
C26 0.063(5) 0.020(3) 0.031(4) 0.007(3) -0.002(4) -0.011(3)
C27 0.062(5) 0.025(4) 0.032(5) 0.005(3) 0.002(4) -0.007(4)
C28 0.025(4) 0.034(4) 0.035(4) -0.001(3) 0.004(3) 0.007(3)
C29 0.032(4) 0.022(3) 0.027(4) 0.000(3) 0.006(3) -0.002(3)
C30 0.032(4) 0.013(3) 0.025(4) -0.001(3) 0.005(3) -0.003(3)
C31 0.036(4) 0.021(3) 0.026(4) -0.002(3) 0.014(3) 0.006(3)
C32 0.021(3) 0.023(3) 0.035(4) 0.003(3) 0.004(3) 0.006(3)
C33 0.030(4) 0.013(3) 0.025(4) 0.003(3) 0.007(3) -0.007(3)
C34 0.027(4) 0.035(4) 0.025(4) -0.004(3) 0.018(3) -0.003(3)
C35 0.022(3) 0.032(4) 0.025(4) 0.001(3) 0.011(3) -0.005(3)
C36 0.027(4) 0.017(3) 0.027(4) 0.007(3) 0.004(3) -0.004(3)
Cd1 0.0243(2) 0.0196(2) 0.0175(2) 0.00032(18) 0.00431(18) -0.00131(18)
Cd2 0.0233(2) 0.0168(2) 0.0181(2) 0.00193(18) 0.00689(18) -0.00144(17)
Cd3 0.0242(2) 0.0243(2) 0.0254(3) 0.0038(2) 0.00753(19) -0.00162(18)
N1 0.024(3) 0.021(3) 0.021(3) -0.002(2) 0.002(2) -0.002(2)
N2 0.023(3) 0.025(3) 0.021(3) 0.000(2) 0.006(2) 0.001(2)
N3 0.037(3) 0.023(3) 0.025(3) -0.004(3) 0.000(3) -0.001(2)
N4 0.026(3) 0.025(3) 0.016(3) 0.000(2) 0.012(2) -0.001(2)
N5 0.026(3) 0.018(3) 0.025(3) -0.001(2) 0.004(2) -0.002(2)
N6 0.028(3) 0.018(3) 0.026(3) 0.003(2) 0.011(2) 0.001(2)
N7 0.027(3) 0.016(3) 0.025(3) 0.003(2) 0.006(2) 0.000(2)
N8 0.020(3) 0.024(3) 0.016(3) 0.005(2) 0.005(2) -0.003(2)
Br6 0.0401(4) 0.0255(4) 0.0498(5) 0.0155(4) 0.0069(4) -0.0064(3)
O1WA 0.048(7) 0.061(8) 0.047(7) -0.015(6) 0.000(6) 0.007(6)
O2WA 0.098(12) 0.086(11) 0.096(12) -0.016(9) 0.003(9) 0.018(9)
O1WB 0.067(8) 0.054(8) 0.070(9) -0.002(7) -0.001(7) -0.010(6)
O2WB 0.119(19) 0.122(19) 0.12(2) -0.003(10) 0.012(10) 0.004(10)

loop_
_atom_type_symbol
_atom_type_description
_atom_type_scat_dispersion_real
_atom_type_scat_dispersion_imag
_atom_type_scat_source
C C 0.0181 0.0091 'International Tables Vol C Tables 4.2.6.8 and 6.1.1.4'
H H 0.0000 0.0000 'International Tables Vol C Tables 4.2.6.8 and 6.1.1.4'
Br Br -0.6763 1.2805 'International Tables Vol C Tables 4.2.6.8 and 6.1.1.4'
Cd Cd 0.1185 4.6533 'International Tables Vol C Tables 4.2.6.8 and 6.1.1.4'
N N 0.0311 0.0180 'International Tables Vol C Tables 4.2.6.8 and 6.1.1.4'
O O 0.0492 0.0322 'International Tables Vol C Tables 4.2.6.8 and 6.1.1.4'

loop_
_geom_angle_atom_site_label_1
_geom_angle_atom_site_label_2
_geom_angle_atom_site_label_3
_geom_angle
Cd2 Br1 Cd1 176.92(3)
N1 C1 C2 112.0(6)
N1 C1 H1A 109.2
C2 C1 H1A 109.2
N1 C1 H1B 109.2
C2 C1 H1B 109.2
H1A C1 H1B 107.9
N2 C2 C1 111.2(6)
N2 C2 H2A 109.4
C1 C2 H2A 109.4
N2 C2 H2B 109.4
C1 C2 H2B 109.4
H2A C2 H2B 108.0
N1 C3 C4 111.5(6)
N1 C3 H3A 109.3
C4 C3 H3A 109.3
N1 C3 H3B 109.3
C4 C3 H3B 109.3
H3A C3 H3B 108.0
N3 C4 C3 111.8(6)
N3 C4 H4A 109.3
C3 C4 H4A 109.3
N3 C4 H4B 109.3
C3 C4 H4B 109.3
H4A C4 H4B 107.9
N1 C5 C6 111.0(5)
N1 C5 H5A 109.4
C6 C5 H5A 109.4
N1 C5 H5B 109.4
C6 C5 H5B 109.4
H5A C5 H5B 108.0
N4 C6 C5 111.1(6)
N4 C6 H6A 109.4
C5 C6 H6A 109.4
N4 C6 H6B 109.4
C5 C6 H6B 109.4
H6A C6 H6B 108.0
N5 C7 C8 111.3(6)
N5 C7 H7A 109.4
C8 C7 H7A 109.4
N5 C7 H7B 109.4
C8 C7 H7B 109.4
H7A C7 H7B 108.0
N6 C8 C7 110.7(5)
N6 C8 H8A 109.5
C7 C8 H8A 109.5
N6 C8 H8B 109.5
C7 C8 H8B 109.5
H8A C8 H8B 108.1
N5 C9 C10 112.5(5)
N5 C9 H9A 109.1
C10 C9 H9A 109.1
N5 C9 H9B 109.1
C10 C9 H9B 109.1
H9A C9 H9B 107.8
N7 C10 C9 111.2(5)
N7 C10 H10A 109.4
C9 C10 H10A 109.4
N7 C10 H10B 109.4
C9 C10 H10B 109.4
H10A C10 H10B 108.0
N5 C11 C12 111.4(5)
N5 C11 H11A 109.3
C12 C11 H11A 109.3
N5 C11 H11B 109.3
C12 C11 H11B 109.3
H11A C11 H11B 108.0
N8 C12 C11 111.3(5)
N8 C12 H12A 109.4
C11 C12 H12A 109.4
N8 C12 H12B 109.4
C11 C12 H12B 109.4
H12A C12 H12B 108.0
N2 C13 C14 109.6(6)
N2 C13 H13A 109.7
C14 C13 H13A 109.7
N2 C13 H13B 109.7
C14 C13 H13B 109.7
H13A C13 H13B 108.2
C19 C14 C15 119.3(7)
C19 C14 C13 120.6(6)
C15 C14 C13 119.7(7)
C16 C15 C14 119.6(7)
C16 C15 H15 120.2
C14 C15 H15 120.2
C15 C16 C17 122.2(7)
C15 C16 H16 118.9
C17 C16 H16 118.9
C16 C17 C18 116.9(7)
C16 C17 C20 121.4(6)
C18 C17 C20 121.6(7)
C19 C18 C17 121.5(7)
C19 C18 H18 119.2
C17 C18 H18 119.2
C14 C19 C18 120.1(6)
C14 C19 H19 119.9
C18 C19 H19 119.9
C17 C20 N6 113.9(5)
C17 C20 H20A 108.8
N6 C20 H20A 108.8
C17 C20 H20B 108.8
N6 C20 H20B 108.8
H20A C20 H20B 107.7
N3 C21 C22 108.8(6)
N3 C21 H21A 109.9
C22 C21 H21A 109.9
N3 C21 H21B 109.9
C22 C21 H21B 109.9
H21A C21 H21B 108.3
C27 C22 C23 118.2(7)
C27 C22 C21 121.0(7)
C23 C22 C21 120.6(7)
C22 C23 C24 120.1(7)
C22 C23 H23 120.0
C24 C23 H23 120.0
C25 C24 C23 121.1(7)
C25 C24 H24 119.4
C23 C24 H24 119.4
C24 C25 C26 118.1(7)
C24 C25 C28 119.8(7)
C26 C25 C28 122.1(7)
C27 C26 C25 120.9(7)
C27 C26 H26 119.5
C25 C26 H26 119.5
C26 C27 C22 121.4(8)
C26 C27 H27 119.3
C22 C27 H27 119.3
N7 C28 C25 113.1(6)
N7 C28 H28A 109.0
C25 C28 H28A 109.0
N7 C28 H28B 109.0
C25 C28 H28B 109.0
H28A C28 H28B 107.8
C30 C29 N4 110.8(5)
C30 C29 H29A 109.5
N4 C29 H29A 109.5
C30 C29 H29B 109.5
N4 C29 H29B 109.5
H29A C29 H29B 108.1
C35 C30 C31 118.6(7)
C35 C30 C29 121.1(6)
C31 C30 C29 120.1(6)
C32 C31 C30 121.1(6)
C32 C31 H31 119.4
C30 C31 H31 119.4
C31 C32 C33 120.5(6)
C31 C32 H32 119.8
C33 C32 H32 119.8
C32 C33 C34 118.5(6)
C32 C33 C36 120.5(6)
C34 C33 C36 121.0(6)
C35 C34 C33 120.2(6)
C35 C34 H34 119.9
C33 C34 H34 119.9
C30 C35 C34 121.0(6)
C30 C35 H35 119.5
C34 C35 H35 119.5
C33 C36 N8 113.9(5)
C33 C36 H36A 108.8
N8 C36 H36A 108.8
C33 C36 H36B 108.8
N8 C36 H36B 108.8
H36A C36 H36B 107.7
N3 Cd1 N2 111.9(2)
N3 Cd1 N4 116.4(2)
N2 Cd1 N4 115.24(19)
N3 Cd1 N1 76.26(19)
N2 Cd1 N1 76.69(19)
N4 Cd1 N1 75.73(18)
N3 Cd1 Br1 108.65(15)
N2 Cd1 Br1 100.70(14)
N4 Cd1 Br1 101.95(13)
N1 Cd1 Br1 175.08(13)
N7 Cd2 N6 110.79(18)
N7 Cd2 N8 115.35(19)
N6 Cd2 N8 116.86(19)
N7 Cd2 N5 75.99(19)
N6 Cd2 N5 76.09(19)
N8 Cd2 N5 75.93(18)
N7 Cd2 Br1 103.93(14)
N6 Cd2 Br1 103.15(14)
N8 Cd2 Br1 104.86(13)
N5 Cd2 Br1 179.11(13)
Br4 Cd3 Br5 112.82(3)
Br4 Cd3 Br2 114.62(3)
Br5 Cd3 Br2 105.87(3)
Br4 Cd3 Br3 108.37(3)
Br5 Cd3 Br3 102.91(3)
Br2 Cd3 Br3 111.65(3)
C3 N1 C1 111.7(5)
C3 N1 C5 112.3(5)
C1 N1 C5 112.0(5)
C3 N1 Cd1 106.8(4)
C1 N1 Cd1 106.5(4)
C5 N1 Cd1 107.2(4)
C13 N2 C2 112.0(5)
C13 N2 Cd1 119.4(4)
C2 N2 Cd1 106.8(4)
C13 N2 H2 105.9
C2 N2 H2 105.9
Cd1 N2 H2 105.9
C4 N3 C21 111.7(6)
C4 N3 Cd1 107.5(4)
C21 N3 Cd1 117.5(5)
C4 N3 H3 106.5
C21 N3 H3 106.5
Cd1 N3 H3 106.5
C6 N4 C29 111.6(5)
C6 N4 Cd1 105.6(4)
C29 N4 Cd1 119.6(4)
C6 N4 H4 106.4
C29 N4 H4 106.4
Cd1 N4 H4 106.4
C11 N5 C9 110.8(5)
C11 N5 C7 111.3(5)
C9 N5 C7 111.9(5)
C11 N5 Cd2 108.0(4)
C9 N5 Cd2 108.1(4)
C7 N5 Cd2 106.6(4)
C20 N6 C8 108.9(5)
C20 N6 Cd2 120.3(5)
C8 N6 Cd2 107.4(4)
C20 N6 H6 106.5
C8 N6 H6 106.5
Cd2 N6 H6 106.5
C28 N7 C10 108.1(5)
C28 N7 Cd2 122.6(4)
C10 N7 Cd2 108.4(4)
C28 N7 H7 105.5
C10 N7 H7 105.5
Cd2 N7 H7 105.5
C12 N8 C36 109.2(5)
C12 N8 Cd2 107.6(4)
C36 N8 Cd2 122.4(4)
C12 N8 H8 105.5
C36 N8 H8 105.5
Cd2 N8 H8 105.5

loop_
_geom_bond_atom_site_label_1
_geom_bond_atom_site_label_2
_geom_bond_distance
Br1 Cd2 2.6985(9)
Br1 Cd1 2.7031(9)
Br2 Cd3 2.5917(8)
Br3 Cd3 2.6009(9)
Br4 Cd3 2.5706(8)
Br5 Cd3 2.5873(8)
C1 N1 1.477(8)
C1 C2 1.527(10)
C1 H1A 0.9900
C1 H1B 0.9900
C2 N2 1.487(9)
C2 H2A 0.9900
C2 H2B 0.9900
C3 N1 1.473(9)
C3 C4 1.507(10)
C3 H3A 0.9900
C3 H3B 0.9900
C4 N3 1.495(9)
C4 H4A 0.9900
C4 H4B 0.9900
C5 N1 1.482(9)
C5 C6 1.522(10)
C5 H5A 0.9900
C5 H5B 0.9900
C6 N4 1.476(9)
C6 H6A 0.9900
C6 H6B 0.9900
C7 N5 1.480(9)
C7 C8 1.508(10)
C7 H7A 0.9900
C7 H7B 0.9900
C8 N6 1.495(9)
C8 H8A 0.9900
C8 H8B 0.9900
C9 N5 1.477(8)
C9 C10 1.513(10)
C9 H9A 0.9900
C9 H9B 0.9900
C10 N7 1.496(9)
C10 H10A 0.9900
C10 H10B 0.9900
C11 N5 1.476(9)
C11 C12 1.529(9)
C11 H11A 0.9900
C11 H11B 0.9900
C12 N8 1.485(9)
C12 H12A 0.9900
C12 H12B 0.9900
C13 N2 1.484(9)
C13 C14 1.512(11)
C13 H13A 0.9900
C13 H13B 0.9900
C14 C19 1.372(10)
C14 C15 1.412(10)
C15 C16 1.372(11)
C15 H15 0.9500
C16 C17 1.396(11)
C16 H16 0.9500
C17 C18 1.397(10)
C17 C20 1.487(11)
C18 C19 1.394(10)
C18 H18 0.9500
C19 H19 0.9500
C20 N6 1.489(9)
C20 H20A 0.9900
C20 H20B 0.9900
C21 N3 1.496(9)
C21 C22 1.497(11)
C21 H21A 0.9900
C21 H21B 0.9900
C22 C27 1.383(11)
C22 C23 1.390(12)
C23 C24 1.394(11)
C23 H23 0.9500
C24 C25 1.385(11)
C24 H24 0.9500
C25 C26 1.385(11)
C25 C28 1.522(10)
C26 C27 1.375(12)
C26 H26 0.9500
C27 H27 0.9500
C28 N7 1.492(9)
C28 H28A 0.9900
C28 H28B 0.9900
C29 C30 1.497(10)
C29 N4 1.499(8)
C29 H29A 0.9900
C29 H29B 0.9900
C30 C35 1.375(10)
C30 C31 1.389(10)
C31 C32 1.379(10)
C31 H31 0.9500
C32 C33 1.392(10)
C32 H32 0.9500
C33 C34 1.398(10)
C33 C36 1.489(10)
C34 C35 1.391(11)
C34 H34 0.9500
C35 H35 0.9500
C36 N8 1.490(8)
C36 H36A 0.9900
C36 H36B 0.9900
Cd1 N3 2.324(6)
Cd1 N2 2.329(5)
Cd1 N4 2.385(5)
Cd1 N1 2.441(6)
Cd2 N7 2.337(5)
Cd2 N6 2.357(5)
Cd2 N8 2.359(5)
Cd2 N5 2.421(6)
N2 H2 0.9300
N3 H3 0.9300
N4 H4 0.9300
N6 H6 0.9300
N7 H7 0.9300
N8 H8 0.9300
